data_2204464
loop_
_publ_author_name
'Chang-Sheng Yao'
'Chen-Xia Yu'
'Shu-Jiang Tu'
'Da-Qing Shi'
'Xiang-Shan Wang'

_publ_section_title
;9-[4-(1,2,3,4,5,6,7,8,9,10-Decahydro-3,3,6,6-tetramethyl-1,8-dioxoacridin-9-yl)phenyl]-1,2,3,4,5,6,7,8,9,10-decahydro-3,3,6,6-tetramethylacridine-1,8-dione
 dihydrate
;
_journal_issue 11
_journal_name_full 'Acta Crystallographica Section E'
_journal_page_first o2022
_journal_page_last o2024
_journal_paper_doi 10.1107/S1600536804025462
_journal_volume 60
_journal_year 2004
_chemical_formula_iupac 'C40 H48 N2 O4, 2H2 O'
_chemical_formula_moiety 'C40 H48 N2 O4, 2H2 O'
_chemical_formula_sum 'C40 H52 N2 O6'
_chemical_formula_weight 656.84
_chemical_name_systematic
;
9-[4-(1,2,3,4,5,6,7,8,9,10-Decahydro-3,3,6,6-tetramethyl-1,8-dioxoacridin-
9-yl)phenyl]-1,2,3,4,5,6,7,8,9,10-decahydro-3,3,6,6-tetramethylacridine-
1,8-dione dihydrate
;
_space_group_IT_number 86
_symmetry_cell_setting tetragonal
_symmetry_space_group_name_Hall '-P 4bc'
_symmetry_space_group_name_H-M 'P 42/n :2'
_atom_sites_solution_hydrogens geom
_atom_sites_solution_primary direct
_atom_sites_solution_secondary difmap
_cell_angle_alpha 90.00
_cell_angle_beta 90.00
_cell_angle_gamma 90.00
_cell_formula_units_Z 4
_cell_length_a 16.334(2)
_cell_length_b 16.334(2)
_cell_length_c 13.975(2)
_cell_measurement_reflns_used 33
_cell_measurement_temperature 294(2)
_cell_measurement_theta_max 11.03
_cell_measurement_theta_min 3.16
_cell_volume 3728.5(8)
_computing_cell_refinement XSCANS
_computing_data_collection 'XSCANS (Siemens, 1994)'
_computing_data_reduction 'SHELXTL (Sheldrick, 1997)'
_computing_molecular_graphics SHELXTL
_computing_publication_material SHELXTL
_computing_structure_refinement SHELXTL
_computing_structure_solution SHELXTL
_diffrn_ambient_temperature 294(2)
_diffrn_measured_fraction_theta_full 0.999
_diffrn_measured_fraction_theta_max 0.999
_diffrn_measurement_device_type 'Siemens P4'
_diffrn_measurement_method '\w scans'
_diffrn_radiation_monochromator graphite
_diffrn_radiation_source 'normal-focus sealed tube'
_diffrn_radiation_type MoK\a
_diffrn_radiation_wavelength 0.71073
_diffrn_reflns_av_R_equivalents 0.0407
_diffrn_reflns_av_sigmaI/netI 0.0827
_diffrn_reflns_limit_h_max 19
_diffrn_reflns_limit_h_min 0
_diffrn_reflns_limit_k_max 19
_diffrn_reflns_limit_k_min 0
_diffrn_reflns_limit_l_max 16
_diffrn_reflns_limit_l_min -1
_diffrn_reflns_number 4104
_diffrn_reflns_theta_full 25.00
_diffrn_reflns_theta_max 25.00
_diffrn_reflns_theta_min 1.76
_diffrn_standards_decay_% 2.17
_diffrn_standards_interval_count 97
_diffrn_standards_number 3
_exptl_absorpt_coefficient_mu 0.078
_exptl_absorpt_correction_type none
_exptl_crystal_colour colourless
_exptl_crystal_density_diffrn 1.170
_exptl_crystal_density_method 'not measured'
_exptl_crystal_description Prism
_exptl_crystal_F_000 1416
_exptl_crystal_size_max 0.40
_exptl_crystal_size_mid 0.40
_exptl_crystal_size_min 0.36
_refine_diff_density_max 0.405
_refine_diff_density_min -0.153
_refine_ls_extinction_method none
_refine_ls_goodness_of_fit_ref 0.809
_refine_ls_hydrogen_treatment constr
_refine_ls_matrix_type full
_refine_ls_number_parameters 221
_refine_ls_number_reflns 3296
_refine_ls_number_restraints 6
_refine_ls_restrained_S_all 0.816
_refine_ls_R_factor_all 0.1334
_refine_ls_R_factor_gt 0.0591
_refine_ls_shift/su_max <0.001
_refine_ls_shift/su_mean 0.000
_refine_ls_structure_factor_coef Fsqd
_refine_ls_weighting_details 'calc w=1/[\s^2^(Fo^2^)+(0.0816P)^2^] where P=(Fo^2^+2Fc^2^)/3'
_refine_ls_weighting_scheme calc
_refine_ls_wR_factor_gt 0.1372
_refine_ls_wR_factor_ref 0.1600
_reflns_number_gt 1412
_reflns_number_total 3296
_reflns_threshold_expression 'I > 2\s(I)'
_cod_data_source_file ci6460.cif
_cod_data_source_block I
_cod_depositor_comments
;
The following automatic conversions were performed:
'_symmetry_cell_setting' value 'Tetragonal' changed to 'tetragonal'
according to '/home/saulius/struct/CIF-dictionaries/cif_core.dic'
dictionary named 'cif_core.dic' version 2.4.1 from 2010-06-29.

Automatic conversion script
Id: cif_fix_enum 1527 2010-12-29 10:47:43Z saulius 

The following automatic conversions were performed:

'_symmetry_cell_setting' value 'Tetragonal' changed to 'tetragonal'
according to /home/saulius/struct/CIF-dictionaries/cif_core.dic
dictionary named 'cif_core.dic' version 2.4.1 from 2010-06-29.

Automatic conversion script
Id: cif_fix_values 1715 2011-07-08 13:25:40Z adriana 
;
_cod_original_sg_symbol_H-M 'P 42/n'
_cod_database_code 2204464
_cod_database_fobs_code 2204464

loop_
_symmetry_equiv_pos_as_xyz
'x, y, z'
'-x+1/2, -y+1/2, z'
'-y, x+1/2, z+1/2'
'y+1/2, -x, z+1/2'
'-x, -y, -z'
'x-1/2, y-1/2, -z'
'y, -x-1/2, -z-1/2'
'-y-1/2, x, -z-1/2'

loop_
_atom_site_label
_atom_site_fract_x
_atom_site_fract_y
_atom_site_fract_z
_atom_site_U_iso_or_equiv
_atom_site_adp_type
_atom_site_calc_flag
_atom_site_refinement_flags
_atom_site_occupancy
_atom_site_type_symbol
O1 0.98071(15) 0.19059(15) 0.37361(16) 0.0680(7) Uani d . 1 O
O2 0.82707(16) 0.47223(15) 0.37673(17) 0.0720(8) Uani d . 1 O
N1 0.96109(15) 0.36523(15) 0.10665(17) 0.0434(7) Uani d . 1 N
H1N 0.9690 0.3703 0.0461 0.052 Uiso calc R 1 H
C1 0.78687(18) 0.2697(2) 0.2156(2) 0.0510(9) Uani d . 1 C
H1 0.8116 0.2829 0.1576 0.061 Uiso calc R 1 H
C2 0.82533(18) 0.29042(18) 0.3004(2) 0.0395(8) Uani d . 1 C
C3 0.78729(18) 0.26970(19) 0.38558(19) 0.0471(8) Uani d . 1 C
H3 0.8124 0.2825 0.4434 0.057 Uiso calc R 1 H
C4 0.99006(17) 0.29589(19) 0.1521(2) 0.0403(8) Uani d . 1 C
C5 1.0423(2) 0.2418(2) 0.0939(2) 0.0520(9) Uani d . 1 C
H5A 1.0970 0.2646 0.0912 0.062 Uiso calc R 1 H
H5B 1.0210 0.2402 0.0291 0.062 Uiso calc R 1 H
C6 1.0473(2) 0.1548(2) 0.1321(3) 0.0658(11) Uani d . 1 C
C7 1.0639(2) 0.1587(2) 0.2392(3) 0.0723(12) Uani d . 1 C
H7A 1.0630 0.1036 0.2652 0.087 Uiso calc R 1 H
H7B 1.1181 0.1811 0.2497 0.087 Uiso calc R 1 H
C8 1.0022(2) 0.2103(2) 0.2921(2) 0.0551(9) Uani d . 1 C
C9 0.97015(17) 0.28252(19) 0.2449(2) 0.0419(8) Uani d . 1 C
C10 0.90774(17) 0.33456(18) 0.2969(2) 0.0410(8) Uani d . 1 C
H10 0.9268 0.3440 0.3625 0.049 Uiso calc R 1 H
C11 0.89870(17) 0.41590(18) 0.2474(2) 0.0413(8) Uani d . 1 C
C12 0.8555(2) 0.4815(2) 0.2954(2) 0.0528(9) Uani d . 1 C
C13 0.8433(2) 0.5619(2) 0.2436(2) 0.0610(10) Uani d . 1 C
H13A 0.8910 0.5963 0.2535 0.073 Uiso calc R 1 H
H13B 0.7963 0.5900 0.2705 0.073 Uiso calc R 1 H
C14 0.8299(2) 0.5500(2) 0.1358(2) 0.0523(9) Uani d . 1 C
C15 0.90164(19) 0.50125(19) 0.0971(2) 0.0487(9) Uani d . 1 C
H15A 0.8898 0.4853 0.0317 0.058 Uiso calc R 1 H
H15B 0.9498 0.5360 0.0960 0.058 Uiso calc R 1 H
C16 0.92027(18) 0.42620(19) 0.1541(2) 0.0400(8) Uani d . 1 C
C17 0.9667(3) 0.1095(2) 0.1141(3) 0.0994(16) Uani d U 1 C
H17A 0.9710 0.0545 0.1378 0.119 Uiso calc R 1 H
H17B 0.9556 0.1084 0.0467 0.119 Uiso calc R 1 H
H17C 0.9230 0.1373 0.1466 0.119 Uiso calc R 1 H
C18 1.1154(3) 0.1098(3) 0.0788(3) 0.122(2) Uani d . 1 C
H18A 1.1668 0.1367 0.0904 0.147 Uiso calc R 1 H
H18B 1.1040 0.1102 0.0114 0.147 Uiso calc R 1 H
H18C 1.1184 0.0543 0.1010 0.147 Uiso calc R 1 H
C19 0.7491(2) 0.5051(2) 0.1180(3) 0.0720(11) Uani d . 1 C
H19A 0.7416 0.4974 0.0505 0.086 Uiso calc R 1 H
H19B 0.7046 0.5370 0.1431 0.086 Uiso calc R 1 H
H19C 0.7504 0.4528 0.1493 0.086 Uiso calc R 1 H
C20 0.8274(3) 0.6340(2) 0.0864(3) 0.0814(13) Uani d . 1 C
H20A 0.8767 0.6636 0.1007 0.098 Uiso calc R 1 H
H20B 0.7810 0.6643 0.1091 0.098 Uiso calc R 1 H
H20C 0.8230 0.6265 0.0184 0.098 Uiso calc R 1 H
O3 0.93941(16) 0.35332(16) 0.89688(17) 0.0823(9) Uani d . 1 O
H3A 0.8939 0.3773 0.8876 0.123 Uiso d R 1 H
H3B 0.9353 0.3018 0.8899 0.123 Uiso d R 1 H

loop_
_atom_site_aniso_label
_atom_site_aniso_U_11
_atom_site_aniso_U_22
_atom_site_aniso_U_33
_atom_site_aniso_U_12
_atom_site_aniso_U_13
_atom_site_aniso_U_23
O1 0.0848(18) 0.0794(18) 0.0396(14) 0.0071(15) -0.0011(13) 0.0197(13)
O2 0.098(2) 0.0770(18) 0.0413(15) 0.0009(15) 0.0157(14) -0.0102(14)
N1 0.0477(16) 0.0489(16) 0.0336(14) 0.0020(13) 0.0067(13) 0.0099(14)
C1 0.048(2) 0.076(3) 0.0290(16) -0.0202(18) 0.0011(14) 0.0021(17)
C2 0.0388(18) 0.0462(18) 0.0336(16) -0.0083(15) 0.0007(15) 0.0004(15)
C3 0.0467(19) 0.069(2) 0.0251(15) -0.0136(17) -0.0057(14) -0.0009(17)
C4 0.0340(18) 0.046(2) 0.0406(18) -0.0036(16) -0.0032(15) 0.0039(16)
C5 0.057(2) 0.056(2) 0.0424(19) 0.0094(18) 0.0024(17) 0.0061(17)
C6 0.085(3) 0.063(3) 0.049(2) 0.031(2) 0.007(2) 0.0115(19)
C7 0.082(3) 0.077(3) 0.058(2) 0.028(2) 0.000(2) 0.019(2)
C8 0.056(2) 0.067(2) 0.042(2) -0.0007(19) -0.0074(18) 0.0095(19)
C9 0.0387(18) 0.048(2) 0.039(2) -0.0070(16) -0.0027(15) 0.0073(16)
C10 0.0406(18) 0.051(2) 0.0310(16) -0.0099(16) -0.0054(15) 0.0005(15)
C11 0.0387(19) 0.050(2) 0.0349(18) -0.0101(16) 0.0002(15) -0.0057(17)
C12 0.060(2) 0.057(2) 0.041(2) -0.0097(19) -0.0004(18) -0.0092(18)
C13 0.075(3) 0.046(2) 0.061(2) 0.0021(19) 0.006(2) -0.0106(19)
C14 0.059(2) 0.044(2) 0.055(2) 0.0036(18) 0.0029(18) 0.0016(17)
C15 0.055(2) 0.045(2) 0.046(2) -0.0033(18) 0.0008(17) 0.0013(16)
C16 0.0355(18) 0.0426(19) 0.0418(18) -0.0062(16) 0.0012(15) -0.0032(16)
C17 0.166(5) 0.059(3) 0.074(3) -0.008(3) -0.002(3) -0.002(2)
C18 0.174(5) 0.119(4) 0.074(3) 0.094(4) 0.032(3) 0.023(3)
C19 0.057(2) 0.088(3) 0.071(3) 0.011(2) -0.009(2) -0.003(2)
C20 0.105(3) 0.056(2) 0.083(3) 0.020(2) 0.012(3) 0.007(2)
O3 0.0869(19) 0.0827(19) 0.077(2) -0.0024(16) -0.0127(16) -0.0029(16)

loop_
_atom_type_symbol
_atom_type_description
_atom_type_scat_dispersion_real
_atom_type_scat_dispersion_imag
_atom_type_scat_source
C C 0.0033 0.0016 'International Tables Vol C Tables 4.2.6.8 and 6.1.1.4'
H H 0.0000 0.0000 'International Tables Vol C Tables 4.2.6.8 and 6.1.1.4'
N N 0.0061 0.0033 'International Tables Vol C Tables 4.2.6.8 and 6.1.1.4'
O O 0.0106 0.0060 'International Tables Vol C Tables 4.2.6.8 and 6.1.1.4'

loop_
_geom_angle_atom_site_label_1
_geom_angle_atom_site_label_2
_geom_angle_atom_site_label_3
_geom_angle_site_symmetry_1
_geom_angle
_geom_angle_publ_flag
C16 N1 C4 . 122.7(3) ?
C16 N1 H1N . 118.6 ?
C4 N1 H1N . 118.6 ?
C1 C1 C2 2_655 121.04(16) ?
C1 C1 H1 2_655 119.5 ?
C2 C1 H1 . 119.5 ?
C1 C2 C3 . 118.2(3) ?
C1 C2 C10 . 119.2(2) ?
C3 C2 C10 . 122.6(2) ?
C3 C3 C2 2_655 120.73(16) ?
C3 C3 H3 2_655 119.6 ?
C2 C3 H3 . 119.6 ?
C9 C4 N1 . 119.3(3) ?
C9 C4 C5 . 124.8(3) y
N1 C4 C5 . 115.9(3) y
C4 C5 C6 . 113.4(3) ?
C4 C5 H5A . 108.9 ?
C6 C5 H5A . 108.9 ?
C4 C5 H5B . 108.9 ?
C6 C5 H5B . 108.9 ?
H5A C5 H5B . 107.7 ?
C5 C6 C7 . 108.5(3) ?
C5 C6 C18 . 108.5(3) ?
C7 C6 C18 . 111.7(3) ?
C5 C6 C17 . 110.3(3) ?
C7 C6 C17 . 109.5(3) ?
C18 C6 C17 . 108.3(4) ?
C8 C7 C6 . 112.7(3) ?
C8 C7 H7A . 109.0 ?
C6 C7 H7A . 109.0 ?
C8 C7 H7B . 109.0 ?
C6 C7 H7B . 109.0 ?
H7A C7 H7B . 107.8 ?
O1 C8 C9 . 122.0(3) ?
O1 C8 C7 . 119.7(3) ?
C9 C8 C7 . 118.3(3) ?
C4 C9 C8 . 118.7(3) ?
C4 C9 C10 . 122.0(3) ?
C8 C9 C10 . 118.9(3) ?
C11 C10 C9 . 110.0(2) ?
C11 C10 C2 . 110.2(2) ?
C9 C10 C2 . 110.1(2) ?
C11 C10 H10 . 108.8 ?
C9 C10 H10 . 108.8 ?
C2 C10 H10 . 108.8 ?
C16 C11 C12 . 118.6(3) ?
C16 C11 C10 . 121.6(3) ?
C12 C11 C10 . 119.2(3) ?
O2 C12 C11 . 121.2(3) ?
O2 C12 C13 . 119.8(3) ?
C11 C12 C13 . 119.0(3) ?
C12 C13 C14 . 112.2(3) ?
C12 C13 H13A . 109.2 ?
C14 C13 H13A . 109.2 ?
C12 C13 H13B . 109.2 ?
C14 C13 H13B . 109.2 ?
H13A C13 H13B . 107.9 ?
C15 C14 C19 . 110.9(3) ?
C15 C14 C13 . 107.9(3) ?
C19 C14 C13 . 110.1(3) ?
C15 C14 C20 . 109.2(3) ?
C19 C14 C20 . 109.4(3) ?
C13 C14 C20 . 109.4(3) ?
C16 C15 C14 . 113.5(3) ?
C16 C15 H15A . 108.9 ?
C14 C15 H15A . 108.9 ?
C16 C15 H15B . 108.9 ?
C14 C15 H15B . 108.9 ?
H15A C15 H15B . 107.7 ?
C11 C16 N1 . 120.0(3) ?
C11 C16 C15 . 124.0(3) y
N1 C16 C15 . 116.0(3) y
C6 C17 H17A . 109.5 ?
C6 C17 H17B . 109.5 ?
H17A C17 H17B . 109.5 ?
C6 C17 H17C . 109.5 ?
H17A C17 H17C . 109.5 ?
H17B C17 H17C . 109.5 ?
C6 C18 H18A . 109.5 ?
C6 C18 H18B . 109.5 ?
H18A C18 H18B . 109.5 ?
C6 C18 H18C . 109.5 ?
H18A C18 H18C . 109.5 ?
H18B C18 H18C . 109.5 ?
C14 C19 H19A . 109.5 ?
C14 C19 H19B . 109.5 ?
H19A C19 H19B . 109.5 ?
C14 C19 H19C . 109.5 ?
H19A C19 H19C . 109.5 ?
H19B C19 H19C . 109.5 ?
C14 C20 H20A . 109.5 ?
C14 C20 H20B . 109.5 ?
H20A C20 H20B . 109.5 ?
C14 C20 H20C . 109.5 ?
H20A C20 H20C . 109.5 ?
H20B C20 H20C . 109.5 ?
H3A O3 H3B . 111.6 ?

loop_
_geom_bond_atom_site_label_1
_geom_bond_atom_site_label_2
_geom_bond_site_symmetry_2
_geom_bond_distance
_geom_bond_publ_flag
O1 C8 . 1.235(4) y
O2 C12 . 1.237(4) y
N1 C16 . 1.370(4) y
N1 C4 . 1.382(4) y
N1 H1N . 0.86 ?
C1 C1 2_655 1.366(6) y
C1 C2 . 1.384(4) ?
C1 H1 . 0.93 ?
C2 C3 . 1.385(4) ?
C2 C10 . 1.528(4) ?
C3 C3 2_655 1.378(6) y
C3 H3 . 0.93 ?
C4 C9 . 1.356(4) y
C4 C5 . 1.473(4) ?
C5 C6 . 1.519(5) ?
C5 H5A . 0.97 ?
C5 H5B . 0.97 ?
C6 C7 . 1.523(5) ?
C6 C18 . 1.528(5) ?
C6 C17 . 1.531(6) ?
C7 C8 . 1.507(5) ?
C7 H7A . 0.97 ?
C7 H7B . 0.97 ?
C8 C9 . 1.449(4) ?
C9 C10 . 1.513(4) ?
C10 C11 . 1.505(4) ?
C10 H10 . 0.98 ?
C11 C16 . 1.361(4) y
C11 C12 . 1.448(4) ?
C12 C13 . 1.513(4) ?
C13 C14 . 1.534(5) ?
C13 H13A . 0.97 ?
C13 H13B . 0.97 ?
C14 C15 . 1.516(4) ?
C14 C19 . 1.531(5) ?
C14 C20 . 1.536(5) ?
C15 C16 . 1.493(4) ?
C15 H15A . 0.97 ?
C15 H15B . 0.97 ?
C17 H17A . 0.96 ?
C17 H17B . 0.96 ?
C17 H17C . 0.96 ?
C18 H18A . 0.96 ?
C18 H18B . 0.96 ?
C18 H18C . 0.96 ?
C19 H19A . 0.96 ?
C19 H19B . 0.96 ?
C19 H19C . 0.96 ?
C20 H20A . 0.96 ?
C20 H20B . 0.96 ?
C20 H20C . 0.96 ?
O3 H3A . 0.85 ?
O3 H3B . 0.85 ?

loop_
_geom_hbond_atom_site_label_D
_geom_hbond_atom_site_label_H
_geom_hbond_atom_site_label_A
_geom_hbond_site_symmetry_A
_geom_hbond_distance_DH
_geom_hbond_distance_HA
_geom_hbond_distance_DA
_geom_hbond_angle_DHA
N1 H1N O3 1_554 0.86 2.16 2.959(3) 155
O3 H3A O1 3_645 0.85 2.19 2.991(4) 157
O3 H3B O2 4_565 0.85 2.20 3.008(4) 159

loop_
_geom_torsion_atom_site_label_1
_geom_torsion_atom_site_label_2
_geom_torsion_atom_site_label_3
_geom_torsion_atom_site_label_4
_geom_torsion_site_symmetry_1
_geom_torsion_site_symmetry_4
_geom_torsion
C1 C1 C2 C3 2_655 . 0.3(6)
C1 C1 C2 C10 2_655 . -180.0(4)
C1 C2 C3 C3 . 2_655 -0.7(6)
C10 C2 C3 C3 . 2_655 179.6(3)
C16 N1 C4 C9 . . 7.4(4)
C16 N1 C4 C5 . . -171.9(3)
C9 C4 C5 C6 . . 21.4(5)
N1 C4 C5 C6 . . -159.3(3)
C4 C5 C6 C7 . . -47.2(4)
C4 C5 C6 C18 . . -168.8(3)
C4 C5 C6 C17 . . 72.7(4)
C5 C6 C7 C8 . . 54.5(4)
C18 C6 C7 C8 . . 174.0(3)
C17 C6 C7 C8 . . -66.0(4)
C6 C7 C8 O1 . . 144.8(4)
C6 C7 C8 C9 . . -35.6(5)
N1 C4 C9 C8 . . -178.9(3)
C5 C4 C9 C8 . . 0.3(5)
N1 C4 C9 C10 . . 8.7(4)
C5 C4 C9 C10 . . -172.0(3)
O1 C8 C9 C4 . . -173.4(3)
C7 C8 C9 C4 . . 7.0(5)
O1 C8 C9 C10 . . -0.8(5)
C7 C8 C9 C10 . . 179.6(3)
C4 C9 C10 C11 . . -21.8(4)
C8 C9 C10 C11 . . 165.9(3)
C4 C9 C10 C2 . . 99.8(3)
C8 C9 C10 C2 . . -72.5(3)
C1 C2 C10 C11 . . 61.5(4)
C3 C2 C10 C11 . . -118.8(3)
C1 C2 C10 C9 . . -60.0(4)
C3 C2 C10 C9 . . 119.7(3)
C9 C10 C11 C16 . . 21.7(4)
C2 C10 C11 C16 . . -99.9(3)
C9 C10 C11 C12 . . -167.2(3)
C2 C10 C11 C12 . . 71.3(3)
C16 C11 C12 O2 . . 172.4(3)
C10 C11 C12 O2 . . 1.1(5)
C16 C11 C12 C13 . . -5.9(4)
C10 C11 C12 C13 . . -177.3(3)
O2 C12 C13 C14 . . -143.4(3)
C11 C12 C13 C14 . . 35.0(4)
C12 C13 C14 C15 . . -55.2(4)
C12 C13 C14 C19 . . 65.9(4)
C12 C13 C14 C20 . . -173.9(3)
C19 C14 C15 C16 . . -71.4(4)
C13 C14 C15 C16 . . 49.1(4)
C20 C14 C15 C16 . . 168.0(3)
C12 C11 C16 N1 . . -179.9(3)
C10 C11 C16 N1 . . -8.8(4)
C12 C11 C16 C15 . . -0.5(4)
C10 C11 C16 C15 . . 170.7(3)
C4 N1 C16 C11 . . -7.4(4)
C4 N1 C16 C15 . . 173.1(3)
C14 C15 C16 C11 . . -22.9(4)
C14 C15 C16 N1 . . 156.5(3)
